data_4069441
loop_
_publ_author_name
'Zhu, Xiancui'
'Fan, Jiaxi'
'Wu, Yunjun'
'Wang, Shaowu'
'Zhang, Lijun'
'Yang, Gaosheng'
'Wei, Yun'
'Yin, Chengwei'
'Zhu, Hong'
'Wu, Shihong'
'Zhang, Hongtao'

_publ_section_title
;
 Synthesis, Characterization, Selective Catalytic Activity, and Reactivity
 of Rare Earth Metal Amides with Different Metal&#x2212;Nitrogen Bonds
;
_journal_issue 13
_journal_name_full Organometallics
_journal_page_first 3882
_journal_paper_doi 10.1021/om900191j
_journal_volume 28
_journal_year 2009
_chemical_formula_sum 'C7 H16 N2 O'
_chemical_formula_weight 144.22
_chemical_name_systematic
; 
 ? 
;
_space_group_IT_number 1
_symmetry_cell_setting triclinic
_symmetry_space_group_name_Hall 'P 1'
_symmetry_space_group_name_H-M 'P 1'
_atom_sites_solution_hydrogens geom
_atom_sites_solution_primary direct
_atom_sites_solution_secondary difmap
_audit_creation_method SHELXL-97
_cell_angle_alpha 90.00
_cell_angle_beta 90.00
_cell_angle_gamma 90.00
_cell_formula_units_Z 2
_cell_length_a 4.7078(6)
_cell_length_b 9.1590(12)
_cell_length_c 10.4321(14)
_cell_measurement_temperature 293(2)
_cell_volume 449.82(10)
_computing_structure_refinement 'SHELXL-97 (Sheldrick, 1997)'
_computing_structure_solution 'SHELXS-97 (Sheldrick, 1990)'
_diffrn_ambient_temperature 293(2)
_diffrn_measured_fraction_theta_full 0.955
_diffrn_measured_fraction_theta_max 0.955
_diffrn_radiation_monochromator graphite
_diffrn_radiation_source 'fine-focus sealed tube'
_diffrn_radiation_type MoK\a
_diffrn_radiation_wavelength 0.71073
_diffrn_reflns_av_R_equivalents 0.0137
_diffrn_reflns_av_sigmaI/netI 0.0218
_diffrn_reflns_limit_h_max 6
_diffrn_reflns_limit_h_min -5
_diffrn_reflns_limit_k_max 11
_diffrn_reflns_limit_k_min -11
_diffrn_reflns_limit_l_max 13
_diffrn_reflns_limit_l_min -13
_diffrn_reflns_number 3796
_diffrn_reflns_theta_full 27.50
_diffrn_reflns_theta_max 27.50
_diffrn_reflns_theta_min 1.95
_exptl_absorpt_coefficient_mu 0.072
_exptl_crystal_density_diffrn 1.065
_exptl_crystal_density_method 'not measured'
_exptl_crystal_F_000 160
_refine_diff_density_max 0.121
_refine_diff_density_min -0.107
_refine_diff_density_rms 0.024
_refine_ls_abs_structure_details 'Flack H D (1983), Acta Cryst. A39, 876-881'
_refine_ls_abs_structure_Flack 0.2(12)
_refine_ls_extinction_coef 0.046(10)
_refine_ls_extinction_expression Fc^*^=kFc[1+0.001xFc^2^\l^3^/sin(2\q)]^-1/4^
_refine_ls_extinction_method SHELXL
_refine_ls_goodness_of_fit_ref 1.081
_refine_ls_hydrogen_treatment mixed
_refine_ls_matrix_type full
_refine_ls_number_parameters 190
_refine_ls_number_reflns 2952
_refine_ls_number_restraints 3
_refine_ls_restrained_S_all 1.080
_refine_ls_R_factor_all 0.0370
_refine_ls_R_factor_gt 0.0327
_refine_ls_shift/su_max 0.083
_refine_ls_shift/su_mean 0.006
_refine_ls_structure_factor_coef Fsqd
_refine_ls_weighting_details 'calc w=1/[\s^2^(Fo^2^)+(0.0530P)^2^+0.0264P] where P=(Fo^2^+2Fc^2^)/3'
_refine_ls_weighting_scheme calc
_refine_ls_wR_factor_gt 0.0928
_refine_ls_wR_factor_ref 0.0965
_reflns_number_gt 2664
_reflns_number_total 2952
_reflns_threshold_expression >2sigma(I)
_cod_data_source_file om900191j_si_003.cif
_cod_data_source_block 080530b_0m_(14)
_cod_depositor_comments
;
The following automatic conversions were performed:

'_symmetry_cell_setting' value 'Triclinic' changed to 'triclinic'
according to /home/saulius/struct/CIF-dictionaries/cif_core.dic
dictionary named 'cif_core.dic' version 2.4.2 from 2011-04-26.

Automatic conversion script
Id: cif_fix_values 1715 2011-07-08 13:25:40Z adriana 
;
_cod_original_sg_symbol_H-M P1
_cod_database_code 4069441

loop_
_symmetry_equiv_pos_as_xyz
'x, y, z'

loop_
_atom_site_label
_atom_site_type_symbol
_atom_site_fract_x
_atom_site_fract_y
_atom_site_fract_z
_atom_site_U_iso_or_equiv
_atom_site_adp_type
_atom_site_occupancy
_atom_site_symmetry_multiplicity
_atom_site_calc_flag
_atom_site_refinement_flags
C6 C 0.4046(6) 0.4192(3) 0.5493(2) 0.0780(7) Uani 1 1 d .
H6A H 0.4376 0.3252 0.5872 0.117 Uiso 1 1 calc R
H6B H 0.3111 0.4813 0.6102 0.117 Uiso 1 1 calc R
H6C H 0.5829 0.4620 0.5251 0.117 Uiso 1 1 calc R
C1 C 0.4045(6) 0.0156(3) -0.0265(2) 0.0783(7) Uani 1 1 d .
H1A H 0.4283 0.1086 -0.0675 0.117 Uiso 1 1 calc R
H1B H 0.3157 -0.0512 -0.0851 0.117 Uiso 1 1 calc R
H1C H 0.5867 -0.0219 -0.0016 0.117 Uiso 1 1 calc R
C7 C 0.1645(8) 0.5469(3) 0.3696(3) 0.0921(9) Uani 1 1 d .
H7A H 0.3405 0.5879 0.3401 0.138 Uiso 1 1 calc R
H7B H 0.0784 0.6120 0.4304 0.138 Uiso 1 1 calc R
H7C H 0.0389 0.5334 0.2981 0.138 Uiso 1 1 calc R
C3 C 0.1643(8) -0.1114(3) 0.1543(3) 0.0934(9) Uani 1 1 d .
H3A H 0.3390 -0.1498 0.1878 0.140 Uiso 1 1 calc R
H3B H 0.0873 -0.1784 0.0926 0.140 Uiso 1 1 calc R
H3C H 0.0311 -0.0984 0.2230 0.140 Uiso 1 1 calc R
C5 C 0.2204(4) 0.40210(19) 0.43256(16) 0.0486(4) Uani 1 1 d .
H5 H 0.0376 0.3618 0.4602 0.058 Uiso 1 1 calc R
C2 C 0.2199(4) 0.03317(19) 0.09079(16) 0.0482(4) Uani 1 1 d .
H2 H 0.0370 0.0735 0.0632 0.058 Uiso 1 1 calc R
C4 C 0.1959(3) 0.21767(19) 0.26150(17) 0.0395(3) Uani 1 1 d .
N1 N 0.3496(3) 0.13672(16) 0.17861(14) 0.0494(3) Uani 1 1 d .
H1 H 0.5312 0.1468 0.1777 0.059 Uiso 1 1 calc R
N2 N 0.3492(3) 0.29856(16) 0.34447(14) 0.0490(3) Uani 1 1 d .
H2A H 0.5308 0.2884 0.3453 0.059 Uiso 1 1 calc R
C11 C 0.8479(3) 0.71766(19) 0.76153(17) 0.0393(3) Uani 1 1 d .
N4 N 0.6939(3) 0.79854(16) 0.67870(13) 0.0494(4) Uani 1 1 d .
H4 H 0.5123 0.7884 0.6779 0.059 Uiso 1 1 calc R
N3 N 0.6939(3) 0.63680(16) 0.84465(13) 0.0491(4) Uani 1 1 d .
H3 H 0.5124 0.6471 0.8457 0.059 Uiso 1 1 calc R
C12 C 0.6394(6) 0.9195(3) 0.4735(2) 0.0789(7) Uani 1 1 d .
H12A H 0.6168 0.8266 0.4322 0.118 Uiso 1 1 calc R
H12B H 0.7276 0.9868 0.4153 0.118 Uiso 1 1 calc R
H12C H 0.4565 0.9563 0.4984 0.118 Uiso 1 1 calc R
C10 C 0.6383(6) 0.5157(3) 1.0496(2) 0.0781(7) Uani 1 1 d .
H10A H 0.6041 0.6097 1.0873 0.117 Uiso 1 1 calc R
H10B H 0.7324 0.4540 1.1107 0.117 Uiso 1 1 calc R
H10C H 0.4607 0.4723 1.0253 0.117 Uiso 1 1 calc R
C8 C 0.8796(8) 0.3886(3) 0.8692(3) 0.0915(9) Uani 1 1 d .
H8A H 0.7032 0.3466 0.8414 0.137 Uiso 1 1 calc R
H8B H 0.9699 0.3241 0.9292 0.137 Uiso 1 1 calc R
H8C H 1.0015 0.4027 0.7964 0.137 Uiso 1 1 calc R
C14 C 0.8787(8) 1.0469(3) 0.6542(3) 0.0931(9) Uani 1 1 d .
H14A H 0.7022 1.0884 0.6824 0.140 Uiso 1 1 calc R
H14B H 0.9677 1.1117 0.5941 0.140 Uiso 1 1 calc R
H14C H 1.0016 1.0330 0.7266 0.140 Uiso 1 1 calc R
C13 C 0.8232(4) 0.90199(19) 0.59079(16) 0.0484(4) Uani 1 1 d .
H13 H 1.0062 0.8617 0.5633 0.058 Uiso 1 1 calc R
C9 C 0.8236(4) 0.53313(19) 0.93244(16) 0.0485(4) Uani 1 1 d .
H9 H 1.0064 0.5735 0.9602 0.058 Uiso 1 1 calc R
O1 O -0.0675(2) 0.21766(15) 0.26167(14) 0.0536(3) Uani 1 1 d .
O2 O 1.1109(2) 0.71773(16) 0.76156(14) 0.0543(3) Uani 1 1 d .

loop_
_atom_site_aniso_label
_atom_site_aniso_U_11
_atom_site_aniso_U_22
_atom_site_aniso_U_33
_atom_site_aniso_U_23
_atom_site_aniso_U_13
_atom_site_aniso_U_12
C6 0.0766(16) 0.0962(18) 0.0611(11) -0.0279(12) -0.0043(10) 0.0141(13)
C1 0.0772(16) 0.0982(18) 0.0595(11) -0.0270(12) 0.0047(10) -0.0141(13)
C7 0.127(3) 0.0561(14) 0.0930(18) -0.0092(12) -0.0137(17) 0.0182(14)
C3 0.127(3) 0.0577(14) 0.0955(19) -0.0066(12) 0.0137(17) -0.0201(14)
C5 0.0403(9) 0.0498(9) 0.0555(9) -0.0131(7) 0.0064(7) 0.0019(7)
C2 0.0401(9) 0.0501(9) 0.0545(9) -0.0141(7) -0.0074(7) -0.0003(7)
C4 0.0297(8) 0.0413(7) 0.0477(7) -0.0032(5) 0.0000(6) -0.0002(6)
N1 0.0289(7) 0.0582(9) 0.0612(8) -0.0212(7) -0.0007(6) -0.0021(6)
N2 0.0287(7) 0.0578(8) 0.0605(8) -0.0213(7) 0.0008(6) 0.0012(6)
C11 0.0301(8) 0.0404(7) 0.0475(7) 0.0029(5) 0.0001(6) -0.0003(6)
N4 0.0295(7) 0.0575(9) 0.0614(8) 0.0214(7) 0.0019(6) -0.0007(6)
N3 0.0292(7) 0.0571(8) 0.0609(8) 0.0205(7) -0.0015(6) 0.0022(6)
C12 0.0804(16) 0.0955(18) 0.0607(11) 0.0274(12) -0.0040(10) -0.0156(13)
C10 0.0784(16) 0.0959(18) 0.0599(11) 0.0268(12) 0.0045(10) 0.0156(13)
C8 0.126(3) 0.0586(14) 0.0901(17) 0.0060(12) 0.0119(16) 0.0186(14)
C14 0.127(3) 0.0565(14) 0.0954(18) 0.0081(12) -0.0132(17) -0.0208(14)
C13 0.0400(9) 0.0500(9) 0.0554(9) 0.0129(7) 0.0084(7) -0.0007(7)
C9 0.0406(9) 0.0493(9) 0.0556(9) 0.0131(7) -0.0074(7) 0.0010(7)
O1 0.0280(6) 0.0619(7) 0.0709(7) -0.0166(5) -0.0001(5) 0.0003(5)
O2 0.0285(6) 0.0620(7) 0.0724(7) 0.0175(5) 0.0002(5) -0.0005(5)

loop_
_atom_type_symbol
_atom_type_description
_atom_type_scat_dispersion_real
_atom_type_scat_dispersion_imag
_atom_type_scat_source
C C 0.0033 0.0016 'International Tables Vol C Tables 4.2.6.8 and 6.1.1.4'
H H 0.0000 0.0000 'International Tables Vol C Tables 4.2.6.8 and 6.1.1.4'
N N 0.0061 0.0033 'International Tables Vol C Tables 4.2.6.8 and 6.1.1.4'
O O 0.0106 0.0060 'International Tables Vol C Tables 4.2.6.8 and 6.1.1.4'

loop_
_geom_angle_atom_site_label_1
_geom_angle_atom_site_label_2
_geom_angle_atom_site_label_3
_geom_angle
N2 C5 C6 109.86(16)
N2 C5 C7 111.87(17)
C6 C5 C7 111.30(19)
N1 C2 C3 111.73(17)
N1 C2 C1 109.82(15)
C3 C2 C1 111.3(2)
O1 C4 N2 122.31(15)
O1 C4 N1 122.49(15)
N2 C4 N1 115.21(14)
C4 N1 C2 122.50(14)
C4 N2 C5 122.75(14)
O2 C11 N4 122.48(14)
O2 C11 N3 122.44(14)
N4 C11 N3 115.08(14)
C11 N4 C13 122.51(14)
C11 N3 C9 122.48(14)
N4 C13 C14 111.72(17)
N4 C13 C12 109.96(15)
C14 C13 C12 111.26(19)
N3 C9 C8 111.87(17)
N3 C9 C10 109.65(16)
C8 C9 C10 111.33(19)

loop_
_geom_bond_atom_site_label_1
_geom_bond_atom_site_label_2
_geom_bond_distance
C6 C5 1.503(3)
C1 C2 1.510(3)
C7 C5 1.504(3)
C3 C2 1.504(3)
C5 N2 1.453(2)
C2 N1 1.453(2)
C4 O1 1.2398(19)
C4 N2 1.349(2)
C4 N1 1.349(2)
C11 O2 1.2381(19)
C11 N4 1.349(2)
C11 N3 1.351(2)
N4 C13 1.4523(19)
N3 C9 1.454(2)
C12 C13 1.507(3)
C10 C9 1.510(3)
C8 C9 1.503(3)
C14 C13 1.506(3)

loop_
_cod_related_entry_id
_cod_related_entry_database
_cod_related_entry_code
1 ChemSpider 18921
